data_4508035
loop_
_publ_author_name
'Bhattacharya, Suman'
'Saraswatula, Viswanadha G.'
'Saha, Binoy K.'

_publ_section_title
;
 Thermal Expansion in Alkane Diacids---Another Property Showing
 Alternation in an Odd--Even Series
;
_journal_issue 8
_journal_name_full 'Crystal Growth &amp; Design'
_journal_page_first 3651
_journal_paper_doi 10.1021/cg400668w
_journal_volume 13
_journal_year 2013
_chemical_formula_moiety 'C10 H18 O4'
_chemical_formula_sum 'C10 H18 O4'
_chemical_formula_weight 202.24
_chemical_name_common C10-180
_chemical_name_systematic '1,10-Decanedioic acid'
_space_group_crystal_system monoclinic
_space_group_IT_number 14
_space_group_name_Hall '-P 2ybc'
_space_group_name_H-M_alt 'P 1 21/c 1'
_symmetry_space_group_name_Hall '-P 2ybc'
_symmetry_space_group_name_H-M 'P 1 21/c 1'
_atom_sites_solution_hydrogens geom
_atom_sites_solution_primary direct
_atom_sites_solution_secondary difmap
_audit_creation_date 2012-11-27
_audit_creation_method
;
  Olex2 1.2
  (compiled 2012.05.09 svn.r2324, GUI svn.r4230)
;
_cell_angle_alpha 90.00
_cell_angle_beta 133.64(3)
_cell_angle_gamma 90.00
_cell_formula_units_Z 2
_cell_length_a 15.071(3)
_cell_length_b 4.9903(3)
_cell_length_c 9.9427(17)
_cell_measurement_reflns_used 958
_cell_measurement_temperature 180(2)
_cell_measurement_theta_max 29.0379
_cell_measurement_theta_min 4.0753
_cell_volume 541.2(3)
_computing_cell_refinement
;
CrysAlisPro, Agilent Technologies,
Version 1.171.36.21 (release 14-08-2012 CrysAlis171 .NET)
(compiled Sep 14 2012,17:21:16)
;
_computing_data_collection
;
CrysAlisPro, Agilent Technologies,
Version 1.171.36.21 (release 14-08-2012 CrysAlis171 .NET)
(compiled Sep 14 2012,17:21:16)
;
_computing_data_reduction
;
CrysAlisPro, Agilent Technologies,
Version 1.171.36.21 (release 14-08-2012 CrysAlis171 .NET)
(compiled Sep 14 2012,17:21:16)
;
_computing_molecular_graphics
;
O. V. Dolomanov, L. J. Bourhis, R. J. Gildea, J. A. K. Howard and H. Puschmann,
OLEX2: a complete structure solution, refinement and analysis program.
J. Appl. Cryst. (2009). 42, 339-341.
;
_computing_publication_material
;
O. V. Dolomanov, L. J. Bourhis, R. J. Gildea, J. A. K. Howard and H. Puschmann,
OLEX2: a complete structure solution, refinement and analysis program.
J. Appl. Cryst. (2009). 42, 339-341.
;
_computing_structure_refinement
;
SHELXL, G.M. Sheldrick, Acta Cryst.
(2008). A64, 112-122
;
_computing_structure_solution
;
SHELXS, G.M. Sheldrick, Acta Cryst.
(2008). A64, 112-122
;
_diffrn_ambient_temperature 180(2)
_diffrn_detector_area_resol_mean 15.9821
_diffrn_measured_fraction_theta_full 0.9887
_diffrn_measured_fraction_theta_max 0.8952
_diffrn_measurement_details
;
  1 omega  -82.00   20.00   1.0000   10.0000
omega____ theta____ kappa____ phi______ frames
    -      -17.3397  -20.0000 -166.0000 102

  2 omega   36.00   62.00   1.0000   10.0000
omega____ theta____ kappa____ phi______ frames
    -       19.0585 -107.0000 -120.0000 26

  3 omega  -40.00   46.00   1.0000   10.0000
omega____ theta____ kappa____ phi______ frames
    -      -17.3397   37.0000   30.0000 86

  4 omega  -11.00   52.00   1.0000   10.0000
omega____ theta____ kappa____ phi______ frames
    -       19.0585   77.0000   60.0000 63
;
_diffrn_measurement_device_type 'Xcalibur, Eos'
_diffrn_measurement_method '\w scans'
_diffrn_orient_matrix_UB_11 -0.0207399000
_diffrn_orient_matrix_UB_12 -0.0046408000
_diffrn_orient_matrix_UB_13 0.0458829000
_diffrn_orient_matrix_UB_21 0.0596515000
_diffrn_orient_matrix_UB_22 -0.0373462000
_diffrn_orient_matrix_UB_23 0.0837475000
_diffrn_orient_matrix_UB_31 0.0155356000
_diffrn_orient_matrix_UB_32 0.1370605000
_diffrn_orient_matrix_UB_33 0.0243796000
_diffrn_radiation_monochromator graphite
_diffrn_radiation_type 'Mo K\a'
_diffrn_radiation_wavelength 0.7107
_diffrn_reflns_av_R_equivalents 0.0192
_diffrn_reflns_av_unetI/netI 0.0259
_diffrn_reflns_limit_h_max 18
_diffrn_reflns_limit_h_min -20
_diffrn_reflns_limit_k_max 6
_diffrn_reflns_limit_k_min -6
_diffrn_reflns_limit_l_max 12
_diffrn_reflns_limit_l_min -13
_diffrn_reflns_number 2824
_diffrn_reflns_theta_full 25.00
_diffrn_reflns_theta_max 29.10
_diffrn_reflns_theta_min 4.49
_diffrn_source 'Enhance (Mo) X-ray Source'
_exptl_absorpt_coefficient_mu 0.095
_exptl_absorpt_correction_T_max 1.00000
_exptl_absorpt_correction_T_min 0.96692
_exptl_absorpt_correction_type multi-scan
_exptl_absorpt_process_details
;
CrysAlisPro, Agilent Technologies,
Version 1.171.36.21 (release 14-08-2012 CrysAlis171 .NET)
(compiled Sep 14 2012,17:21:16)
Empirical absorption correction using spherical harmonics,
 implemented in SCALE3 ABSPACK scaling algorithm.
;
_exptl_crystal_colour colourless
_exptl_crystal_density_diffrn 1.241
_exptl_crystal_density_method 'not measured'
_exptl_crystal_description block
_exptl_crystal_F_000 220
_exptl_crystal_size_max 0.44
_exptl_crystal_size_mid 0.38
_exptl_crystal_size_min 0.14
_refine_diff_density_max 0.238
_refine_diff_density_min -0.154
_refine_diff_density_rms 0.038
_refine_ls_extinction_method none
_refine_ls_goodness_of_fit_ref 1.072
_refine_ls_hydrogen_treatment mixed
_refine_ls_matrix_type full
_refine_ls_number_parameters 68
_refine_ls_number_reflns 1253
_refine_ls_number_restraints 0
_refine_ls_restrained_S_all 1.072
_refine_ls_R_factor_all 0.0518
_refine_ls_R_factor_gt 0.0392
_refine_ls_shift/su_max 0.000
_refine_ls_shift/su_mean 0.000
_refine_ls_structure_factor_coef Fsqd
_refine_ls_weighting_details 'calc w=1/[\s^2^(Fo^2^)+(0.0503P)^2^+0.1122P] where P=(Fo^2^+2Fc^2^)/3'
_refine_ls_weighting_scheme calc
_refine_ls_wR_factor_gt 0.1050
_refine_ls_wR_factor_ref 0.1121
_reflns_number_gt 977
_reflns_number_total 1253
_reflns_threshold_expression >2sigma(I)
_cod_data_source_file cg400668w_si_002.cif
_cod_data_source_block C10-180
_cod_database_code 4508035

loop_
_space_group_symop_id
_space_group_symop_operation_xyz
1 'x, y, z'
2 '-x, y+1/2, -z+1/2'
3 '-x, -y, -z'
4 'x, -y-1/2, z-1/2'

loop_
_atom_site_label
_atom_site_type_symbol
_atom_site_fract_x
_atom_site_fract_y
_atom_site_fract_z
_atom_site_U_iso_or_equiv
_atom_site_adp_type
_atom_site_occupancy
_atom_site_symmetry_multiplicity
_atom_site_calc_flag
_atom_site_refinement_flags
C1 C 0.39532(11) 0.6040(3) 0.03701(17) 0.0267(3) Uani 1 1 d .
O1 O 0.37114(9) 0.40248(19) -0.05445(14) 0.0357(3) Uani 1 1 d .
O2 O 0.48873(9) 0.7591(2) 0.10909(14) 0.0382(3) Uani 1 1 d .
C3 C 0.21261(12) 0.5155(3) -0.00128(19) 0.0302(3) Uani 1 1 d .
H3A H 0.2431 0.3367 0.0490 0.036 Uiso 1 1 calc R
H3B H 0.1571 0.5041 -0.1354 0.036 Uiso 1 1 calc R
C5 C 0.03395(13) 0.4500(3) -0.0260(2) 0.0361(4) Uani 1 1 d .
H5A H 0.0616 0.2684 0.0200 0.043 Uiso 1 1 calc R
H5B H -0.0229 0.4435 -0.1604 0.043 Uiso 1 1 calc R
C2 C 0.31920(12) 0.6957(3) 0.07377(19) 0.0307(3) Uani 1 1 d .
H2A H 0.2874 0.8726 0.0202 0.037 Uiso 1 1 calc R
H2B H 0.3720 0.7125 0.2070 0.037 Uiso 1 1 calc R
C4 C 0.14284(13) 0.6168(3) 0.0475(2) 0.0358(4) Uani 1 1 d .
H4A H 0.1990 0.6259 0.1818 0.043 Uiso 1 1 calc R
H4B H 0.1149 0.7977 -0.0001 0.043 Uiso 1 1 calc R
H2 H 0.540(2) 0.700(5) 0.095(3) 0.094(8) Uiso 1 1 d .

loop_
_atom_site_aniso_label
_atom_site_aniso_U_11
_atom_site_aniso_U_22
_atom_site_aniso_U_33
_atom_site_aniso_U_23
_atom_site_aniso_U_13
_atom_site_aniso_U_12
C1 0.0236(6) 0.0304(7) 0.0291(6) 0.0016(5) 0.0193(6) 0.0026(5)
O1 0.0326(5) 0.0396(6) 0.0455(6) -0.0107(5) 0.0310(5) -0.0038(4)
O2 0.0349(6) 0.0413(6) 0.0533(7) -0.0125(5) 0.0361(5) -0.0085(4)
C3 0.0272(7) 0.0319(7) 0.0387(7) -0.0030(6) 0.0254(6) 0.0012(5)
C5 0.0333(7) 0.0382(8) 0.0502(8) -0.0103(6) 0.0339(7) -0.0049(6)
C2 0.0298(7) 0.0331(7) 0.0389(7) -0.0037(6) 0.0274(6) 0.0007(5)
C4 0.0336(8) 0.0385(8) 0.0491(8) -0.0105(6) 0.0338(7) -0.0051(6)

loop_
_atom_type_symbol
_atom_type_description
_atom_type_scat_dispersion_real
_atom_type_scat_dispersion_imag
_atom_type_scat_source
C C 0.0033 0.0016 'International Tables Vol C Tables 4.2.6.8 and 6.1.1.4'
H H 0.0000 0.0000 'International Tables Vol C Tables 4.2.6.8 and 6.1.1.4'
O O 0.0106 0.0060 'International Tables Vol C Tables 4.2.6.8 and 6.1.1.4'

loop_
_geom_angle_atom_site_label_1
_geom_angle_atom_site_label_2
_geom_angle_atom_site_label_3
_geom_angle
_geom_angle_site_symmetry_1
_geom_angle_site_symmetry_3
O1 C1 O2 123.22(12) . .
O1 C1 C2 123.00(12) . .
O2 C1 C2 113.78(11) . .
C1 O2 H2 115.3(15) . .
H3A C3 H3B 107.9 . .
C2 C3 H3A 109.2 . .
C2 C3 H3B 109.2 . .
C2 C3 C4 112.24(11) . .
C4 C3 H3A 109.2 . .
C4 C3 H3B 109.2 . .
C5 C5 H5A 108.6 3_565 .
C5 C5 H5B 108.6 3_565 .
H5A C5 H5B 107.5 . .
C4 C5 C5 114.78(15) . 3_565
C4 C5 H5A 108.6 . .
C4 C5 H5B 108.6 . .
C1 C2 C3 115.46(11) . .
C1 C2 H2A 108.4 . .
C1 C2 H2B 108.4 . .
C3 C2 H2A 108.4 . .
C3 C2 H2B 108.4 . .
H2A C2 H2B 107.5 . .
C3 C4 H4A 108.5 . .
C3 C4 H4B 108.5 . .
C5 C4 C3 115.12(11) . .
C5 C4 H4A 108.5 . .
C5 C4 H4B 108.5 . .
H4A C4 H4B 107.5 . .

loop_
_geom_bond_atom_site_label_1
_geom_bond_atom_site_label_2
_geom_bond_distance
_geom_bond_site_symmetry_2
C1 O1 1.2304(15) .
C1 O2 1.3045(16) .
C1 C2 1.4958(17) .
O2 H2 0.93(3) .
C3 H3A 0.9700 .
C3 H3B 0.9700 .
C3 C2 1.5135(18) .
C3 C4 1.5170(17) .
C5 C5 1.514(3) 3_565
C5 H5A 0.9700 .
C5 H5B 0.9700 .
C5 C4 1.5050(19) .
C2 H2A 0.9700 .
C2 H2B 0.9700 .
C4 H4A 0.9700 .
C4 H4B 0.9700 .

loop_
_geom_torsion_atom_site_label_1
_geom_torsion_atom_site_label_2
_geom_torsion_atom_site_label_3
_geom_torsion_atom_site_label_4
_geom_torsion
_geom_torsion_site_symmetry_1
O1 C1 C2 C3 2.95(19) .
O2 C1 C2 C3 -177.78(11) .
C5 C5 C4 C3 179.06(16) 3_565
C2 C3 C4 C5 178.86(13) .
C4 C3 C2 C1 177.96(12) .
